data_2219605
loop_
_publ_author_name
'Yousefi, Mohammad'
'Khalighi, Aida'
'Tadayon Pour, Nasim'
'Amani, Vahid'
'Khavasi, Hamid Reza'

_publ_section_title
;Diaqua(2,2'-bipyridine-5,5'-dicarboxylato-\k^2^<i>N</i>,<i>N</i>')(ethylenediamine-\k^2^<i>N</i>,<i>N</i>')copper(II)
 2.5-hydrate
;
_journal_coeditor_code HK2516
_journal_issue 10
_journal_name_full 'Acta Crystallographica Section E'
_journal_page_first m1284
_journal_page_last m1285
_journal_paper_doi 10.1107/S1600536808029061
_journal_volume 64
_journal_year 2008
_chemical_formula_iupac '[Cu (C12 H6 N2 O4) (C2 H8 N2) (H2 O)2] , 2.5H2 O'
_chemical_formula_moiety 'C14 H18 Cu N4 O6 , 2.5H2 O'
_chemical_formula_sum 'C14 H23 Cu N4 O8.5'
_chemical_formula_weight 446.92
_chemical_name_systematic
;Diaqua(2,2'-bipyridine-5,5'-dicarboxylato-k^2^<i>N</i>,<i>N</i>')(ethylenediamine-k^2^<i>N</i>,<i>N</i>')copper(II)
2.5-hydrate
;
_space_group_IT_number 15
_symmetry_cell_setting monoclinic
_symmetry_space_group_name_Hall '-C 2yc'
_symmetry_space_group_name_H-M 'C 1 2/c 1'
_atom_sites_solution_hydrogens geom
_atom_sites_solution_primary direct
_atom_sites_solution_secondary difmap
_audit_creation_method SHELXL97
_cell_angle_alpha 90.00
_cell_angle_beta 120.05(3)
_cell_angle_gamma 90.00
_cell_formula_units_Z 8
_cell_length_a 31.730(6)
_cell_length_b 7.2481(14)
_cell_length_c 18.421(4)
_cell_measurement_reflns_used 1976
_cell_measurement_temperature 298(2)
_cell_measurement_theta_max 29.33
_cell_measurement_theta_min 2.22
_cell_volume 3667.1(17)
_computing_cell_refinement 'SAINT (Bruker, 1998)'
_computing_data_collection 'SMART (Bruker, 1998)'
_computing_data_reduction 'SAINT (Bruker, 1998)'
_computing_molecular_graphics 'ORTEP-3 for Windows (Farrugia, 1997)'
_computing_publication_material 'WinGX (Farrugia, 1999)'
_computing_structure_refinement 'SHELXTL (Sheldrick, 2008)'
_computing_structure_solution 'SHELXTL (Sheldrick, 2008)'
_diffrn_ambient_temperature 298(2)
_diffrn_measured_fraction_theta_full 0.982
_diffrn_measured_fraction_theta_max 0.982
_diffrn_measurement_device_type 'Bruker SMART CCD area-detector'
_diffrn_measurement_method '\f and \w scans'
_diffrn_radiation_monochromator graphite
_diffrn_radiation_source 'fine-focus sealed tube'
_diffrn_radiation_type MoK\a
_diffrn_radiation_wavelength 0.71073
_diffrn_reflns_av_R_equivalents 0.0431
_diffrn_reflns_av_sigmaI/netI 0.0292
_diffrn_reflns_limit_h_max 43
_diffrn_reflns_limit_h_min -43
_diffrn_reflns_limit_k_max 9
_diffrn_reflns_limit_k_min -9
_diffrn_reflns_limit_l_max 25
_diffrn_reflns_limit_l_min -25
_diffrn_reflns_number 13747
_diffrn_reflns_theta_full 29.33
_diffrn_reflns_theta_max 29.33
_diffrn_reflns_theta_min 2.22
_diffrn_standards_number 0
_exptl_absorpt_coefficient_mu 1.246
_exptl_absorpt_correction_T_max 0.9231
_exptl_absorpt_correction_T_min 0.7701
_exptl_absorpt_correction_type multi-scan
_exptl_absorpt_process_details '(SADABS; Sheldrick, 1998)'
_exptl_crystal_colour blue
_exptl_crystal_density_diffrn 1.619
_exptl_crystal_density_method 'not measured'
_exptl_crystal_description plate
_exptl_crystal_F_000 1856
_exptl_crystal_size_max 0.50
_exptl_crystal_size_mid 0.18
_exptl_crystal_size_min 0.07
_refine_diff_density_max 1.710
_refine_diff_density_min -0.637
_refine_ls_extinction_method none
_refine_ls_goodness_of_fit_ref 1.097
_refine_ls_hydrogen_treatment mixed
_refine_ls_matrix_type full
_refine_ls_number_parameters 301
_refine_ls_number_reflns 4887
_refine_ls_number_restraints 0
_refine_ls_restrained_S_all 1.097
_refine_ls_R_factor_all 0.0546
_refine_ls_R_factor_gt 0.0453
_refine_ls_shift/su_max 0.015
_refine_ls_shift/su_mean 0.008
_refine_ls_structure_factor_coef Fsqd
_refine_ls_weighting_details 'calc w = 1/[\s^2^(Fo^2^)+(0.0582P)^2^+5.7488P] where P=(Fo^2^+2Fc^2^)/3'
_refine_ls_weighting_scheme calc
_refine_ls_wR_factor_gt 0.1148
_refine_ls_wR_factor_ref 0.1201
_reflns_number_gt 4221
_reflns_number_total 4887
_reflns_threshold_expression I>2\s(I)
_cod_data_source_file hk2516.cif
_cod_data_source_block I
_cod_original_sg_symbol_H-M 'C 2/c'
_cod_database_code 2219605
_cod_database_fobs_code 2219605

loop_
_symmetry_equiv_pos_site_id
_symmetry_equiv_pos_as_xyz
1 x,y,z
2 -x,y,1/2-z
3 -x,-y,-z
4 x,-y,1/2+z
5 1/2+x,1/2+y,z
6 1/2-x,1/2+y,1/2-z
7 1/2-x,1/2-y,-z
8 1/2+x,1/2-y,1/2+z

loop_
_atom_site_type_symbol
_atom_site_label
_atom_site_fract_x
_atom_site_fract_y
_atom_site_fract_z
_atom_site_U_iso_or_equiv
_atom_site_adp_type
_atom_site_calc_flag
_atom_site_refinement_flags
_atom_site_occupancy
Cu Cu1 0.129145(10) 0.87872(5) 0.482858(17) 0.02876(10) Uani d . 1
O O1 0.28103(9) 1.1389(6) 0.78353(15) 0.0769(10) Uani d . 1
O O2 0.33829(8) 1.2562(4) 0.76199(13) 0.0501(5) Uani d . 1
O O3 0.09405(8) 0.6749(3) 0.10781(12) 0.0447(5) Uani d . 1
O O4 0.05397(7) 0.5529(3) 0.16672(12) 0.0410(4) Uani d . 1
O O5 0.10527(11) 1.2087(4) 0.42720(19) 0.0570(6) Uani d . 1
H H5B 0.0955(18) 1.190(7) 0.375(4) 0.078(15) Uiso d . 1
H H5C 0.0838(19) 1.250(8) 0.424(3) 0.081(18) Uiso d . 1
O O6 0.15861(10) 0.5703(4) 0.55005(19) 0.0513(6) Uani d . 1
H H6A 0.1748(14) 0.577(5) 0.596(3) 0.041(10) Uiso d . 1
H H6B 0.133(2) 0.484(9) 0.535(4) 0.101(19) Uiso d . 1
O O7 0.41911(13) 1.2811(5) 0.74176(19) 0.0621(7) Uani d . 1
H H7A 0.3946(18) 1.303(7) 0.744(3) 0.062(13) Uiso d . 1
H H7B 0.434(2) 1.192(10) 0.764(4) 0.11(2) Uiso d . 1
O O8 0.0000 0.9968(6) 0.2500 0.0568(9) Uani d S 1
H H8B 0.0210(17) 1.050(7) 0.252(4) 0.066(15) Uiso d . 1
O O9 0.03530(9) 0.5945(4) -0.05647(15) 0.0511(6) Uani d . 1
H H9B 0.0049(17) 0.569(6) -0.080(3) 0.063(12) Uiso d . 1
H H9C 0.056(2) 0.608(7) 0.004(4) 0.097(17) Uiso d . 1
N N1 0.19871(7) 0.9679(3) 0.53881(12) 0.0270(4) Uani d . 1
N N2 0.14333(7) 0.8272(3) 0.38928(12) 0.0252(4) Uani d . 1
N N3 0.11694(8) 0.9366(3) 0.57706(13) 0.0274(4) Uani d . 1
H H3A 0.1385(13) 0.896(5) 0.624(2) 0.043(9) Uiso d . 1
H H3B 0.1155(12) 1.055(5) 0.581(2) 0.035(8) Uiso d . 1
N N4 0.05847(7) 0.8043(3) 0.41939(14) 0.0300(4) Uani d . 1
H H4B 0.0422(13) 0.848(5) 0.369(2) 0.037(8) Uiso d . 1
H H4C 0.0557(12) 0.682(5) 0.418(2) 0.037(8) Uiso d . 1
C C1 0.22492(9) 1.0341(4) 0.61691(15) 0.0331(5) Uani d . 1
H H1 0.2111 1.0336 0.6511 0.040 Uiso calc R 1
C C2 0.27180(8) 1.1035(3) 0.64927(15) 0.0298(5) Uani d . 1
C C3 0.29927(10) 1.1729(4) 0.73932(16) 0.0384(6) Uani d . 1
C C4 0.29229(8) 1.0998(3) 0.59865(15) 0.0290(5) Uani d . 1
H H4A 0.3235 1.1457 0.6183 0.035 Uiso calc R 1
C C5 0.26621(8) 1.0276(3) 0.51827(14) 0.0271(4) Uani d . 1
H H5A 0.2800 1.0220 0.4841 0.033 Uiso calc R 1
C C6 0.21916(8) 0.9637(3) 0.48967(13) 0.0226(4) Uani d . 1
C C7 0.18787(8) 0.8846(3) 0.40512(13) 0.0223(4) Uani d . 1
C C8 0.20220(8) 0.8669(3) 0.34572(14) 0.0279(4) Uani d . 1
H H8A 0.2328 0.9074 0.3573 0.033 Uiso calc R 1
C C9 0.17036(9) 0.7882(3) 0.26864(14) 0.0284(5) Uani d . 1
H H9A 0.1795 0.7759 0.2281 0.034 Uiso calc R 1
C C10 0.12496(8) 0.7278(3) 0.25224(14) 0.0257(4) Uani d . 1
C C11 0.08798(9) 0.6439(3) 0.16880(14) 0.0293(5) Uani d . 1
C C12 0.11346(8) 0.7489(4) 0.31536(14) 0.0287(5) Uani d . 1
H H12 0.0834 0.7063 0.3056 0.034 Uiso calc R 1
C C13 0.06969(9) 0.8537(4) 0.55719(16) 0.0340(5) Uani d . 1
H H13A 0.0571 0.9136 0.5895 0.041 Uiso calc R 1
H H13B 0.0738 0.7234 0.5711 0.041 Uiso calc R 1
C C14 0.03498(9) 0.8794(4) 0.46480(16) 0.0332(5) Uani d . 1
H H14A 0.0047 0.8148 0.4482 0.040 Uiso calc R 1
H H14B 0.0278 1.0093 0.4520 0.040 Uiso calc R 1

loop_
_atom_site_aniso_label
_atom_site_aniso_U_11
_atom_site_aniso_U_22
_atom_site_aniso_U_33
_atom_site_aniso_U_12
_atom_site_aniso_U_13
_atom_site_aniso_U_23
Cu1 0.02016(14) 0.04566(19) 0.01986(14) -0.00232(11) 0.00958(11) -0.00645(12)
O1 0.0448(13) 0.154(3) 0.0339(11) -0.0239(16) 0.0215(10) -0.0362(16)
O2 0.0412(11) 0.0628(14) 0.0320(10) -0.0159(10) 0.0077(9) -0.0168(10)
O3 0.0551(12) 0.0527(12) 0.0221(8) -0.0170(10) 0.0163(8) -0.0079(8)
O4 0.0333(9) 0.0507(11) 0.0298(9) -0.0135(8) 0.0090(8) -0.0066(8)
O5 0.0548(15) 0.0671(17) 0.0513(15) 0.0147(13) 0.0281(13) 0.0149(13)
O6 0.0509(14) 0.0504(13) 0.0545(15) 0.0021(11) 0.0278(13) 0.0043(12)
O7 0.0718(19) 0.0669(18) 0.0573(16) 0.0017(15) 0.0396(15) 0.0151(14)
O8 0.054(2) 0.057(2) 0.0453(19) 0.000 0.0144(18) 0.000
O9 0.0465(12) 0.0693(16) 0.0318(10) -0.0222(11) 0.0153(9) -0.0088(10)
N1 0.0205(8) 0.0369(10) 0.0204(8) -0.0018(7) 0.0079(7) -0.0056(8)
N2 0.0213(8) 0.0325(10) 0.0206(8) -0.0014(7) 0.0096(7) -0.0041(7)
N3 0.0262(9) 0.0355(11) 0.0206(9) 0.0039(8) 0.0118(8) 0.0020(8)
N4 0.0237(9) 0.0398(12) 0.0253(9) -0.0018(8) 0.0115(8) -0.0014(9)
C1 0.0244(10) 0.0483(14) 0.0233(10) -0.0004(10) 0.0095(9) -0.0095(10)
C2 0.0249(10) 0.0344(12) 0.0219(10) 0.0017(9) 0.0056(8) -0.0048(9)
C3 0.0298(12) 0.0499(15) 0.0248(11) 0.0014(11) 0.0058(9) -0.0130(11)
C4 0.0240(10) 0.0298(11) 0.0262(10) -0.0037(8) 0.0073(8) -0.0034(9)
C5 0.0253(10) 0.0309(11) 0.0228(10) -0.0025(8) 0.0103(8) -0.0013(9)
C6 0.0226(9) 0.0227(10) 0.0197(9) 0.0010(8) 0.0085(8) -0.0014(8)
C7 0.0218(9) 0.0238(9) 0.0194(9) 0.0003(8) 0.0088(8) 0.0002(8)
C8 0.0268(10) 0.0336(11) 0.0241(10) -0.0054(9) 0.0133(9) -0.0024(9)
C9 0.0325(11) 0.0333(12) 0.0211(10) -0.0023(9) 0.0147(9) -0.0014(9)
C10 0.0285(10) 0.0266(10) 0.0184(9) 0.0006(8) 0.0090(8) -0.0009(8)
C11 0.0330(11) 0.0280(11) 0.0199(9) -0.0015(9) 0.0079(9) -0.0029(8)
C12 0.0236(10) 0.0375(12) 0.0230(10) -0.0036(9) 0.0102(8) -0.0057(9)
C13 0.0332(12) 0.0447(14) 0.0304(12) 0.0028(10) 0.0207(10) 0.0034(10)
C14 0.0238(10) 0.0434(13) 0.0333(12) 0.0025(10) 0.0150(9) 0.0015(11)

loop_
_atom_type_symbol
_atom_type_description
_atom_type_scat_dispersion_real
_atom_type_scat_dispersion_imag
_atom_type_scat_source
C C 0.0033 0.0016 'International Tables Vol C Tables 4.2.6.8 and 6.1.1.4'
H H 0.0000 0.0000 'International Tables Vol C Tables 4.2.6.8 and 6.1.1.4'
N N 0.0061 0.0033 'International Tables Vol C Tables 4.2.6.8 and 6.1.1.4'
O O 0.0106 0.0060 'International Tables Vol C Tables 4.2.6.8 and 6.1.1.4'
Cu Cu 0.3201 1.2651 'International Tables Vol C Tables 4.2.6.8 and 6.1.1.4'

loop_
_geom_angle_atom_site_label_1
_geom_angle_atom_site_label_2
_geom_angle_atom_site_label_3
_geom_angle
_geom_angle_publ_flag
O5 Cu1 O6 174.49(10) yes
O5 Cu1 N1 86.22(11) yes
O5 Cu1 N2 88.78(10) yes
O5 Cu1 N3 90.26(10) yes
O5 Cu1 N4 89.86(11) yes
O6 Cu1 N1 89.50(10) yes
O6 Cu1 N2 93.97(10) yes
O6 Cu1 N3 86.84(10) yes
O6 Cu1 N4 94.56(11) yes
N3 Cu1 N4 85.24(9) yes
N3 Cu1 N1 97.29(9) yes
N4 Cu1 N1 175.34(9) yes
N3 Cu1 N2 177.97(9) yes
N4 Cu1 N2 96.54(8) yes
N1 Cu1 N2 80.87(8) yes
H5B O5 H5C 101(5) ?
H6A O6 H6B 112(5) ?
H7A O7 H7B 118(6) ?
H9B O9 H9C 123(4) ?
Cu1 O5 H5B 100(3) ?
Cu1 O5 H5C 120(5) ?
H5B O5 H5C 100(6) ?
Cu1 O6 H6B 113(4) ?
H6A O6 H6B 112(5) ?
Cu1 O6 H6A 112(3) ?
C1 N1 C6 118.6(2) ?
C1 N1 Cu1 126.54(17) ?
C6 N1 Cu1 114.80(14) ?
C12 N2 C7 118.72(19) ?
C12 N2 Cu1 126.92(16) ?
C7 N2 Cu1 114.34(15) ?
C13 N3 Cu1 108.16(16) ?
C13 N3 H3A 108(2) ?
Cu1 N3 H3A 114(2) ?
C13 N3 H3B 110(2) ?
Cu1 N3 H3B 108(2) ?
H3A N3 H3B 109(3) ?
C14 N4 Cu1 107.68(16) ?
C14 N4 H4B 106(2) ?
Cu1 N4 H4B 114(2) ?
C14 N4 H4C 108(2) ?
Cu1 N4 H4C 110(2) ?
H4B N4 H4C 110(3) ?
N1 C1 C2 123.1(2) ?
N1 C1 H1 118.5 ?
C2 C1 H1 118.5 ?
C4 C2 C1 118.0(2) ?
C4 C2 C3 122.5(2) ?
C1 C2 C3 119.5(2) ?
O1 C3 O2 126.1(3) ?
O1 C3 C2 116.8(3) ?
O2 C3 C2 117.1(3) ?
C2 C4 C5 119.9(2) ?
C2 C4 H4A 120.1 ?
C5 C4 H4A 120.1 ?
C4 C5 C6 118.9(2) ?
C4 C5 H5A 120.5 ?
C6 C5 H5A 120.5 ?
N1 C6 C5 121.5(2) ?
N1 C6 C7 114.76(18) ?
C5 C6 C7 123.7(2) ?
N2 C7 C8 121.3(2) ?
N2 C7 C6 115.00(18) ?
C8 C7 C6 123.65(19) ?
C7 C8 C9 119.2(2) ?
C7 C8 H8A 120.4 ?
C9 C8 H8A 120.4 ?
C10 C9 C8 119.8(2) ?
C10 C9 H9A 120.1 ?
C8 C9 H9A 120.1 ?
C9 C10 C12 117.5(2) ?
C9 C10 C11 122.6(2) ?
C12 C10 C11 119.8(2) ?
O4 C11 O3 125.9(2) ?
O4 C11 C10 117.5(2) ?
O3 C11 C10 116.7(2) ?
N2 C12 C10 123.4(2) ?
N2 C12 H12 118.3 ?
C10 C12 H12 118.3 ?
N3 C13 C14 107.8(2) ?
N3 C13 H13A 110.1 ?
C14 C13 H13A 110.1 ?
N3 C13 H13B 110.1 ?
C14 C13 H13B 110.1 ?
H13A C13 H13B 108.5 ?
N4 C14 C13 107.7(2) ?
N4 C14 H14A 110.2 ?
C13 C14 H14A 110.2 ?
N4 C14 H14B 110.2 ?
C13 C14 H14B 110.2 ?
H14A C14 H14B 108.5 ?

loop_
_geom_bond_atom_site_label_1
_geom_bond_atom_site_label_2
_geom_bond_distance
_geom_bond_publ_flag
O5 Cu1 2.563(3) yes
O5 H5B 0.86(6) ?
O5 H5C 0.72(5) ?
O6 Cu1 2.499(3) yes
O6 H6A 0.74(4) ?
O6 H6B 0.96(6) ?
O7 H7A 0.81(5) ?
O7 H7B 0.78(7) ?
O8 H8B 0.76(6) ?
O9 H9B 0.86(5) ?
O9 H9C 0.97(6) ?
N1 Cu1 2.018(2) yes
N2 Cu1 2.0225(19) yes
N3 Cu1 2.003(2) yes
N3 H3A 0.85(4) ?
N3 H3B 0.86(4) ?
N4 Cu1 2.015(2) yes
N4 H4B 0.87(4) ?
N4 H4C 0.89(4) ?
C1 N1 1.339(3) ?
C1 C2 1.390(3) ?
C1 H1 0.9300 ?
C2 C4 1.378(3) ?
C2 C3 1.522(3) ?
C3 O1 1.237(4) ?
C3 O2 1.247(4) ?
C4 C5 1.387(3) ?
C4 H4A 0.9300 ?
C5 C6 1.390(3) ?
C5 H5A 0.9300 ?
C6 N1 1.353(3) ?
C6 C7 1.481(3) ?
C7 N2 1.357(3) ?
C7 C8 1.385(3) ?
C8 C9 1.388(3) ?
C8 H8A 0.9300 ?
C9 C10 1.386(3) ?
C9 H9A 0.9300 ?
C10 C12 1.390(3) ?
C10 C11 1.518(3) ?
C11 O4 1.249(3) ?
C11 O3 1.252(3) ?
C12 N2 1.335(3) ?
C12 H12 0.9300 ?
C13 N3 1.481(3) ?
C13 C14 1.506(4) ?
C13 H13A 0.9700 ?
C13 H13B 0.9700 ?
C14 N4 1.475(3) ?
C14 H14A 0.9700 ?
C14 H14B 0.9700 ?

loop_
_geom_hbond_atom_site_label_D
_geom_hbond_atom_site_label_H
_geom_hbond_atom_site_label_A
_geom_hbond_site_symmetry_A
_geom_hbond_distance_DH
_geom_hbond_distance_HA
_geom_hbond_distance_DA
_geom_hbond_angle_DHA
_geom_hbond_publ_flag
N3 H3A O2 6_546 0.84(3) 2.11(3) 2.881(3) 153(4) yes
N3 H3B O3 4_575 0.86(4) 2.21(4) 3.031(3) 159(4) yes
N4 H4B O8 . 0.87(3) 2.20(3) 3.054(3) 171(4) yes
N4 H4C O9 4_565 0.89(4) 2.23(4) 3.069(4) 158(4) yes
O5 H5B O7 7_576 0.86(6) 1.97(6) 2.807(4) 164(5) yes
O5 H5C O9 4_575 0.72(7) 2.08(6) 2.779(5) 165(5) yes
O6 H6A O1 6_546 0.74(5) 1.99(5) 2.726(4) 171(4) yes
O6 H6B O3 4_565 0.95(7) 2.51(7) 3.267(4) 136(5) yes
O7 H7A O2 . 0.82(6) 2.00(6) 2.776(5) 158(5) yes
O7 H7B O4 7_566 0.78(7) 2.11(7) 2.827(4) 153(7) yes
O8 H8B O7 7_576 0.76(6) 2.22(6) 2.969(5) 178(8) yes
O9 H9B O4 3_565 0.86(6) 1.96(5) 2.744(4) 152(5) yes
O9 H9C O3 . 0.97(6) 1.74(6) 2.706(3) 169(4) yes

loop_
_geom_torsion_atom_site_label_1
_geom_torsion_atom_site_label_2
_geom_torsion_atom_site_label_3
_geom_torsion_atom_site_label_4
_geom_torsion
C1 N1 Cu1 N3 2.7(2)
C6 N1 Cu1 N3 -175.05(17)
C1 N1 Cu1 N2 -178.1(2)
C6 N1 Cu1 N2 4.10(17)
C12 N2 Cu1 N4 -6.3(2)
C7 N2 Cu1 N4 171.90(17)
C12 N2 Cu1 N1 177.6(2)
C7 N2 Cu1 N1 -4.19(16)
C13 N3 Cu1 N4 13.46(17)
C13 N3 Cu1 N1 -170.47(17)
C14 N4 Cu1 N3 15.41(18)
C14 N4 Cu1 N2 -163.62(17)
N1 C1 C2 C4 -1.4(4)
N1 C1 C2 C3 -178.9(3)
C4 C2 C3 O1 -167.1(3)
C1 C2 C3 O1 10.4(4)
C4 C2 C3 O2 11.9(4)
C1 C2 C3 O2 -170.6(3)
C1 C2 C4 C5 -0.3(4)
C3 C2 C4 C5 177.2(2)
C2 C4 C5 C6 1.4(4)
C4 C5 C6 N1 -1.1(4)
C4 C5 C6 C7 179.8(2)
N1 C6 C7 N2 -0.2(3)
C5 C6 C7 N2 179.0(2)
N1 C6 C7 C8 -179.6(2)
C5 C6 C7 C8 -0.4(4)
N2 C7 C8 C9 -0.3(4)
C6 C7 C8 C9 179.0(2)
C7 C8 C9 C10 -0.2(4)
C8 C9 C10 C12 -0.3(4)
C8 C9 C10 C11 178.8(2)
C9 C10 C11 O4 162.4(2)
C12 C10 C11 O4 -18.6(3)
C9 C10 C11 O3 -18.6(4)
C12 C10 C11 O3 160.4(2)
C9 C10 C12 N2 1.5(4)
C11 C10 C12 N2 -177.6(2)
N3 C13 C14 N4 53.5(3)
C2 C1 N1 C6 1.8(4)
C2 C1 N1 Cu1 -175.9(2)
C5 C6 N1 C1 -0.5(4)
C7 C6 N1 C1 178.7(2)
C5 C6 N1 Cu1 177.44(18)
C7 C6 N1 Cu1 -3.3(3)
C10 C12 N2 C7 -2.0(4)
C10 C12 N2 Cu1 176.16(18)
C8 C7 N2 C12 1.4(3)
C6 C7 N2 C12 -178.0(2)
C8 C7 N2 Cu1 -177.01(18)
C6 C7 N2 Cu1 3.6(2)
C14 C13 N3 Cu1 -39.3(2)
C13 C14 N4 Cu1 -40.8(3)
